data_4120538
loop_
_publ_author_name
'Cano, Israel'
'Chapman, Andrew M.'
'Urakawa, Atsushi'
'van Leeuwen, Piet W. N. M.'

_publ_section_title
;
 Air-stable gold nanoparticles ligated by secondary phosphine oxides for
 the chemoselective hydrogenation of aldehydes: crucial role of the
 ligand.
;
_journal_issue 6
_journal_name_full 'Journal of the American Chemical Society'
_journal_page_first 2520
_journal_page_last 2528
_journal_paper_doi 10.1021/ja411202h
_journal_volume 136
_journal_year 2014
_chemical_formula_sum 'C28 H34 Au2 Cl2 O2 P2'
_chemical_formula_weight 929.33
_chemical_name_systematic
; 
 ? 
;
_space_group_IT_number 14
_symmetry_cell_setting monoclinic
_symmetry_space_group_name_Hall '-P 2yn'
_symmetry_space_group_name_H-M 'P 1 21/n 1'
_atom_sites_solution_hydrogens geom
_atom_sites_solution_primary direct
_atom_sites_solution_secondary difmap
_audit_creation_method SHELXL-97
_cell_angle_alpha 90.00
_cell_angle_beta 116.008(3)
_cell_angle_gamma 90.00
_cell_formula_units_Z 4
_cell_length_a 20.686(2)
_cell_length_b 7.1818(8)
_cell_length_c 21.924(3)
_cell_measurement_reflns_used 7161
_cell_measurement_temperature 100(2)
_cell_measurement_theta_max 28.48
_cell_measurement_theta_min 2.26
_cell_volume 2927.3(6)
_computing_cell_refinement 'Bruker APEX2 v2011.4-0'
_computing_data_collection 'Bruker APEX2 v2011.4-0'
_computing_data_reduction 'Bruker SAINT V7.60A'
_computing_molecular_graphics 'Bruker SHELXTL'
_computing_publication_material 'Bruker SHELXTL'
_computing_structure_refinement 'SHELXL-97 (Sheldrick, 2008)'
_computing_structure_solution 'SHELXS-97 (Sheldrick, 2008)'
_diffrn_ambient_temperature 100(2)
_diffrn_detector_area_resol_mean 512
_diffrn_detector_type '4K CCD area detector APEX II'
_diffrn_measured_fraction_theta_full 0.998
_diffrn_measured_fraction_theta_max 0.989
_diffrn_measurement_device_type 'APEX DUO Kappa 4-axis goniometer'
_diffrn_measurement_method
;
 Fullsphere data collection, phi and omega scans
;
_diffrn_measurement_specimen_support 'magnetic support with MicroMount'
_diffrn_radiation_monochromator 'Quazar MX Multilayer Optics'
_diffrn_radiation_type MoK\a
_diffrn_radiation_wavelength 0.71073
_diffrn_reflns_av_R_equivalents 0.0511
_diffrn_reflns_av_sigmaI/netI 0.0580
_diffrn_reflns_limit_h_max 27
_diffrn_reflns_limit_h_min -27
_diffrn_reflns_limit_k_max 9
_diffrn_reflns_limit_k_min -6
_diffrn_reflns_limit_l_max 29
_diffrn_reflns_limit_l_min -28
_diffrn_reflns_number 25643
_diffrn_reflns_theta_full 27.50
_diffrn_reflns_theta_max 28.50
_diffrn_reflns_theta_min 1.13
_diffrn_source 'Microfocus source E025 IuS'
_diffrn_source_current 0.6
_diffrn_source_power 50
_diffrn_source_size '0.2 mm x 0.2 mm fine focus'
_diffrn_source_type 'Bruker APEX DUO'
_exptl_absorpt_coefficient_mu 10.328
_exptl_absorpt_correction_T_max 0.8201
_exptl_absorpt_correction_T_min 0.4249
_exptl_absorpt_correction_type empirical
_exptl_absorpt_process_details
; 
 SADABS Version 2008/1 Bruker-Nonius
 Blessing, Acta Cryst. (1995) A51 33-38
;
_exptl_crystal_colour colourless
_exptl_crystal_density_diffrn 2.109
_exptl_crystal_density_method 'not measured'
_exptl_crystal_description block
_exptl_crystal_F_000 1760
_exptl_crystal_size_max 0.10
_exptl_crystal_size_mid 0.03
_exptl_crystal_size_min 0.02
_refine_diff_density_max 6.165
_refine_diff_density_min -5.314
_refine_diff_density_rms 0.368
_refine_ls_extinction_method none
_refine_ls_goodness_of_fit_ref 1.273
_refine_ls_hydrogen_treatment noref
_refine_ls_matrix_type full
_refine_ls_number_parameters 256
_refine_ls_number_reflns 7342
_refine_ls_number_restraints 96
_refine_ls_restrained_S_all 1.269
_refine_ls_R_factor_all 0.1036
_refine_ls_R_factor_gt 0.0880
_refine_ls_shift/su_max 0.001
_refine_ls_shift/su_mean 0.000
_refine_ls_structure_factor_coef Fsqd
_refine_ls_weighting_details 'calc w=1/[\s^2^(Fo^2^)+(0.0453P)^2^+144.7089P] where P=(Fo^2^+2Fc^2^)/3'
_refine_ls_weighting_scheme calc
_refine_ls_wR_factor_gt 0.1912
_refine_ls_wR_factor_ref 0.1970
_reflns_number_gt 6291
_reflns_number_total 7342
_reflns_threshold_expression >2sigma(I)
_cod_data_source_file ja411202h_si_003.cif
_cod_data_source_block mo_icr255_0m
_cod_depositor_comments
;
The following automatic conversions were performed:

'_symmetry_cell_setting' value 'Monoclinic' changed to 'monoclinic'
according to
/usr/data/users/saulius/automatic-downloads/current/ACS/lib/dictionaries/cif_core.dic
dictionary named 'cif_core.dic' version 2.4.2 from 2011-04-26.

Automatic conversion script
Id: cif_fix_values 2281 2013-09-26 08:29:07Z andrius 
;
_cod_original_sg_symbol_H-M P2(1)/n
_cod_database_code 4120538

loop_
_symmetry_equiv_pos_as_xyz
'x, y, z'
'-x+1/2, y+1/2, -z+1/2'
'-x, -y, -z'
'x-1/2, -y-1/2, z-1/2'

loop_
_atom_site_label
_atom_site_type_symbol
_atom_site_fract_x
_atom_site_fract_y
_atom_site_fract_z
_atom_site_U_iso_or_equiv
_atom_site_adp_type
_atom_site_occupancy
_atom_site_symmetry_multiplicity
_atom_site_calc_flag
_atom_site_refinement_flags
_atom_site_disorder_assembly
_atom_site_disorder_group
Au1 Au 0.35266(3) 1.05940(8) 0.69101(3) 0.01601(15) Uani 0.8848(10) 1 d PD A 1
P1 P 0.4493(2) 0.9149(6) 0.7677(2) 0.01601(15) Uani 0.8848(10) 1 d PD A 1
Cl1 Cl 0.2517(2) 1.2227(5) 0.6147(2) 0.01601(15) Uani 0.8848(10) 1 d PD A 1
O1 O 0.5138(6) 0.9031(15) 0.7456(5) 0.01601(15) Uani 0.8848(10) 1 d PD A 1
H1O H 0.5005 0.9510 0.7070 0.024 Uiso 0.8848(10) 1 calc PR A 1
C1 C 0.4905(9) 1.033(2) 0.8489(8) 0.0212(12) Uani 0.8848(10) 1 d PD A 1
C2 C 0.5643(10) 1.040(2) 0.8799(8) 0.0212(12) Uani 0.8848(10) 1 d PD A 1
H2 H 0.5907 0.9844 0.8586 0.025 Uiso 0.8848(10) 1 calc PR A 1
C3 C 0.6017(10) 1.131(2) 0.9437(8) 0.0212(12) Uani 0.8848(10) 1 d PD A 1
H3 H 0.6527 1.1375 0.9633 0.025 Uiso 0.8848(10) 1 calc PR A 1
C4 C 0.5670(9) 1.209(2) 0.9775(9) 0.0212(12) Uani 0.8848(10) 1 d PD A 1
H4 H 0.5932 1.2653 1.0206 0.025 Uiso 0.8848(10) 1 calc PR A 1
C5 C 0.4891(9) 1.204(3) 0.9464(9) 0.0212(12) Uani 0.8848(10) 1 d PD A 1
C6 C 0.4524(10) 1.280(2) 0.9794(9) 0.0212(12) Uani 0.8848(10) 1 d PD A 1
H6 H 0.4783 1.3392 1.0220 0.025 Uiso 0.8848(10) 1 calc PR A 1
C7 C 0.3814(10) 1.272(2) 0.9527(9) 0.0212(12) Uani 0.8848(10) 1 d PD A 1
H7 H 0.3576 1.3309 0.9760 0.025 Uiso 0.8848(10) 1 calc PR A 1
C8 C 0.3395(10) 1.178(2) 0.8914(9) 0.0212(12) Uani 0.8848(10) 1 d PD A 1
H8 H 0.2887 1.1689 0.8741 0.025 Uiso 0.8848(10) 1 calc PR A 1
C9 C 0.3762(9) 1.101(2) 0.8571(9) 0.0212(12) Uani 0.8848(10) 1 d PD A 1
H9 H 0.3496 1.0391 0.8151 0.025 Uiso 0.8848(10) 1 calc PR A 1
C10 C 0.4527(9) 1.111(3) 0.8836(8) 0.0210(15) Uani 0.8848(10) 1 d PD A 1
C11 C 0.4361(9) 0.668(2) 0.7836(8) 0.0210(15) Uani 0.8848(10) 1 d PD A 1
C12 C 0.5109(9) 0.585(2) 0.8295(8) 0.0210(15) Uani 0.8848(10) 1 d PD A 1
H12A H 0.5419 0.5931 0.8062 0.031 Uiso 0.8848(10) 1 calc PR A 1
H12B H 0.5055 0.4540 0.8391 0.031 Uiso 0.8848(10) 1 calc PR A 1
H12C H 0.5327 0.6547 0.8722 0.031 Uiso 0.8848(10) 1 calc PR A 1
C13 C 0.3863(10) 0.646(2) 0.8146(8) 0.0210(15) Uani 0.8848(10) 1 d PD A 1
H13A H 0.3423 0.7174 0.7884 0.031 Uiso 0.8848(10) 1 calc PR A 1
H13B H 0.4092 0.6925 0.8614 0.031 Uiso 0.8848(10) 1 calc PR A 1
H13C H 0.3743 0.5143 0.8146 0.031 Uiso 0.8848(10) 1 calc PR A 1
C14 C 0.4060(10) 0.569(2) 0.7131(8) 0.0210(15) Uani 0.8848(10) 1 d PD A 1
H14A H 0.3673 0.6440 0.6794 0.031 Uiso 0.8848(10) 1 calc PR A 1
H14B H 0.3870 0.4460 0.7165 0.031 Uiso 0.8848(10) 1 calc PR A 1
H14C H 0.4446 0.5536 0.6991 0.031 Uiso 0.8848(10) 1 calc PR A 1
Au1' Au 0.4438(2) 1.0753(6) 0.7017(2) 0.01601(15) Uani 0.1152(10) 1 d PD A 2
P1' P 0.3949(13) 0.927(3) 0.7596(11) 0.01601(15) Uani 0.1152(10) 1 d PD A 2
Cl1' Cl 0.4894(15) 1.270(4) 0.6433(14) 0.01601(15) Uani 0.1152(10) 1 d PD A 2
O1' O 0.321(2) 1.011(7) 0.754(3) 0.01601(15) Uani 0.1152(10) 1 d PD A 2
H1'O H 0.2890 0.9283 0.7395 0.024 Uiso 0.1152(10) 1 calc PR A 2
C1' C 0.455(2) 0.955(7) 0.8507(15) 0.0212(12) Uani 0.1152(10) 1 d PD A 2
C2' C 0.527(2) 0.930(11) 0.865(3) 0.0212(12) Uani 0.1152(10) 1 d PD A 2
H2' H 0.5418 0.8221 0.8492 0.025 Uiso 0.1152(10) 1 calc PR A 2
C3' C 0.579(3) 1.069(14) 0.903(5) 0.0212(12) Uani 0.1152(10) 1 d PD A 2
H3' H 0.6172 1.0977 0.8917 0.025 Uiso 0.1152(10) 1 calc PR A 2
C4' C 0.573(3) 1.160(14) 0.955(4) 0.0212(12) Uani 0.1152(10) 1 d PD A 2
H4' H 0.6130 1.2126 0.9917 0.025 Uiso 0.1152(10) 1 calc PR A 2
C5' C 0.500(3) 1.172(15) 0.949(4) 0.0212(12) Uani 0.1152(10) 1 d PD A 2
C6' C 0.486(4) 1.278(15) 0.994(4) 0.0212(12) Uani 0.1152(10) 1 d PD A 2
H6' H 0.5239 1.3198 1.0347 0.025 Uiso 0.1152(10) 1 calc PR A 2
C7' C 0.418(5) 1.321(14) 0.979(5) 0.0212(12) Uani 0.1152(10) 1 d PD A 2
H7' H 0.4087 1.4242 1.0008 0.025 Uiso 0.1152(10) 1 calc PR A 2
C8' C 0.360(4) 1.218(15) 0.931(5) 0.0212(12) Uani 0.1152(10) 1 d PD A 2
H8' H 0.3155 1.2042 0.9338 0.025 Uiso 0.1152(10) 1 calc PR A 2
C9' C 0.372(3) 1.139(15) 0.878(4) 0.0212(12) Uani 0.1152(10) 1 d PD A 2
H9' H 0.3321 1.1090 0.8363 0.025 Uiso 0.1152(10) 1 calc PR A 2
C10' C 0.444(2) 1.104(13) 0.888(3) 0.0210(15) Uani 0.1152(10) 1 d PD A 2
C11' C 0.379(3) 0.675(4) 0.747(2) 0.0210(15) Uani 0.1152(10) 1 d PD A 2
C12' C 0.452(4) 0.577(8) 0.766(5) 0.0210(15) Uani 0.1152(10) 1 d PD A 2
H12D H 0.4446 0.4419 0.7603 0.031 Uiso 0.1152(10) 1 calc PR A 2
H12E H 0.4854 0.6056 0.8127 0.031 Uiso 0.1152(10) 1 calc PR A 2
H12F H 0.4724 0.6211 0.7353 0.031 Uiso 0.1152(10) 1 calc PR A 2
C13' C 0.344(5) 0.597(9) 0.787(4) 0.0210(15) Uani 0.1152(10) 1 d PD A 2
H13D H 0.3740 0.4973 0.8164 0.031 Uiso 0.1152(10) 1 calc PR A 2
H13E H 0.2969 0.5474 0.7565 0.031 Uiso 0.1152(10) 1 calc PR A 2
H13F H 0.3383 0.6957 0.8153 0.031 Uiso 0.1152(10) 1 calc PR A 2
C14' C 0.332(5) 0.649(9) 0.670(3) 0.0210(15) Uani 0.1152(10) 1 d PD A 2
H14D H 0.3534 0.5523 0.6524 0.031 Uiso 0.1152(10) 1 calc PR A 2
H14E H 0.3303 0.7667 0.6461 0.031 Uiso 0.1152(10) 1 calc PR A 2
H14F H 0.2835 0.6121 0.6612 0.031 Uiso 0.1152(10) 1 calc PR A 2
Au2 Au 0.40362(3) 1.09233(8) 0.56718(3) 0.01495(15) Uani 0.8848(10) 1 d PD A 1
P2 P 0.3071(2) 0.9651(5) 0.4845(2) 0.01495(15) Uani 0.8848(10) 1 d PD A 1
Cl2 Cl 0.5053(2) 1.2265(5) 0.6511(2) 0.01495(15) Uani 0.8848(10) 1 d PD A 1
O2 O 0.2406(6) 0.9524(15) 0.5047(5) 0.01495(15) Uani 0.8848(10) 1 d PD A 1
H2AO H 0.2417 1.0448 0.5286 0.022 Uiso 0.8848(10) 1 calc PR A 1
C15 C 0.2686(8) 1.094(2) 0.4066(8) 0.0195(13) Uani 0.8848(10) 1 d PD A 1
C16 C 0.1952(9) 1.112(2) 0.3733(8) 0.0195(13) Uani 0.8848(10) 1 d PD A 1
H16 H 0.1669 1.0526 0.3920 0.023 Uiso 0.8848(10) 1 calc PR A 1
C17 C 0.1591(9) 1.216(2) 0.3122(8) 0.0195(13) Uani 0.8848(10) 1 d PD A 1
H17 H 0.1083 1.2281 0.2936 0.023 Uiso 0.8848(10) 1 calc PR A 1
C18 C 0.1933(10) 1.295(2) 0.2801(9) 0.0195(13) Uani 0.8848(10) 1 d PD A 1
H18 H 0.1682 1.3636 0.2393 0.023 Uiso 0.8848(10) 1 calc PR A 1
C19 C 0.2734(10) 1.273(2) 0.3114(8) 0.0195(13) Uani 0.8848(10) 1 d PD A 1
C20 C 0.3107(9) 1.351(2) 0.2795(8) 0.0195(13) Uani 0.8848(10) 1 d PD A 1
H20 H 0.2862 1.4166 0.2380 0.023 Uiso 0.8848(10) 1 calc PR A 1
C21 C 0.3842(9) 1.333(2) 0.3084(8) 0.0195(13) Uani 0.8848(10) 1 d PD A 1
H21 H 0.4096 1.3860 0.2856 0.023 Uiso 0.8848(10) 1 calc PR A 1
C22 C 0.4234(9) 1.240(2) 0.3700(9) 0.0213(13) Uani 0.8848(10) 1 d PD A 1
H22 H 0.4744 1.2334 0.3889 0.026 Uiso 0.8848(10) 1 calc PR A 1
C23 C 0.3875(9) 1.160(2) 0.4019(9) 0.0213(13) Uani 0.8848(10) 1 d PD A 1
H23 H 0.4135 1.0936 0.4429 0.026 Uiso 0.8848(10) 1 calc PR A 1
C24 C 0.3078(10) 1.175(2) 0.3739(9) 0.0213(13) Uani 0.8848(10) 1 d PD A 1
C25 C 0.3163(9) 0.721(2) 0.4641(8) 0.0213(13) Uani 0.8848(10) 1 d PD A 1
C26 C 0.2433(9) 0.653(2) 0.4128(9) 0.0213(13) Uani 0.8848(10) 1 d PD A 1
H26A H 0.2238 0.7399 0.3744 0.032 Uiso 0.8848(10) 1 calc PR A 1
H26B H 0.2106 0.6460 0.4342 0.032 Uiso 0.8848(10) 1 calc PR A 1
H26C H 0.2483 0.5294 0.3965 0.032 Uiso 0.8848(10) 1 calc PR A 1
C27 C 0.3730(9) 0.702(3) 0.4374(9) 0.0213(13) Uani 0.8848(10) 1 d PD A 1
H27A H 0.3506 0.7229 0.3883 0.032 Uiso 0.8848(10) 1 calc PR A 1
H27B H 0.3938 0.5768 0.4473 0.032 Uiso 0.8848(10) 1 calc PR A 1
H27C H 0.4110 0.7946 0.4596 0.032 Uiso 0.8848(10) 1 calc PR A 1
C28 C 0.3397(10) 0.607(2) 0.5311(9) 0.0213(13) Uani 0.8848(10) 1 d PD A 1
H28A H 0.2973 0.5789 0.5386 0.032 Uiso 0.8848(10) 1 calc PR A 1
H28B H 0.3741 0.6794 0.5694 0.032 Uiso 0.8848(10) 1 calc PR A 1
H28C H 0.3623 0.4900 0.5274 0.032 Uiso 0.8848(10) 1 calc PR A 1
Au2' Au 0.3006(2) 1.0976(6) 0.5495(2) 0.01495(15) Uani 0.1152(10) 1 d PD A 2
P2' P 0.3544(12) 0.965(3) 0.4928(11) 0.01495(15) Uani 0.1152(10) 1 d PD A 2
Cl2' Cl 0.2384(15) 1.172(4) 0.6123(14) 0.01495(15) Uani 0.1152(10) 1 d PD A 2
O2' O 0.4404(15) 0.968(8) 0.531(2) 0.01495(15) Uani 0.1152(10) 1 d PD A 2
H2'1 H 0.4564 1.0395 0.5107 0.022 Uiso 0.1152(10) 1 calc PR A 2
C15' C 0.325(2) 1.052(7) 0.4082(17) 0.0195(13) Uani 0.1152(10) 1 d PD A 2
C16' C 0.253(3) 1.013(9) 0.365(3) 0.0195(13) Uani 0.1152(10) 1 d PD A 2
H16' H 0.2364 0.8877 0.3598 0.023 Uiso 0.1152(10) 1 calc PR A 2
C17' C 0.204(3) 1.157(12) 0.328(4) 0.0195(13) Uani 0.1152(10) 1 d PD A 2
H17' H 0.1570 1.1625 0.3260 0.023 Uiso 0.1152(10) 1 calc PR A 2
C18' C 0.225(3) 1.286(12) 0.296(4) 0.0195(13) Uani 0.1152(10) 1 d PD A 2
H18' H 0.1926 1.3634 0.2610 0.023 Uiso 0.1152(10) 1 calc PR A 2
C19' C 0.305(3) 1.293(13) 0.322(4) 0.0195(13) Uani 0.1152(10) 1 d PD A 2
C20' C 0.334(4) 1.392(15) 0.286(3) 0.0195(13) Uani 0.1152(10) 1 d PD A 2
H20' H 0.3057 1.4194 0.2397 0.023 Uiso 0.1152(10) 1 calc PR A 2
C21' C 0.404(4) 1.452(13) 0.319(4) 0.0195(13) Uani 0.1152(10) 1 d PD A 2
H21' H 0.4199 1.5468 0.2990 0.023 Uiso 0.1152(10) 1 calc PR A 2
C22' C 0.452(3) 1.376(13) 0.382(4) 0.0213(13) Uani 0.1152(10) 1 d PD A 2
H22' H 0.5002 1.4216 0.4047 0.026 Uiso 0.1152(10) 1 calc PR A 2
C23' C 0.429(3) 1.237(13) 0.408(4) 0.0213(13) Uani 0.1152(10) 1 d PD A 2
H23' H 0.4622 1.1551 0.4408 0.026 Uiso 0.1152(10) 1 calc PR A 2
C24' C 0.350(3) 1.210(10) 0.386(3) 0.0213(13) Uani 0.1152(10) 1 d PD A 2
C25' C 0.337(3) 0.711(4) 0.480(3) 0.0213(13) Uani 0.1152(10) 1 d PD A 2
C26' C 0.257(3) 0.682(9) 0.455(5) 0.0213(13) Uani 0.1152(10) 1 d PD A 2
H26D H 0.2414 0.5765 0.4234 0.032 Uiso 0.1152(10) 1 calc PR A 2
H26E H 0.2314 0.7946 0.4316 0.032 Uiso 0.1152(10) 1 calc PR A 2
H26F H 0.2467 0.6561 0.4936 0.032 Uiso 0.1152(10) 1 calc PR A 2
C27' C 0.364(5) 0.636(9) 0.430(4) 0.0213(13) Uani 0.1152(10) 1 d PD A 2
H27D H 0.4104 0.5722 0.4553 0.032 Uiso 0.1152(10) 1 calc PR A 2
H27E H 0.3713 0.7405 0.4046 0.032 Uiso 0.1152(10) 1 calc PR A 2
H27F H 0.3292 0.5491 0.3986 0.032 Uiso 0.1152(10) 1 calc PR A 2
C28' C 0.379(5) 0.617(8) 0.551(3) 0.0213(13) Uani 0.1152(10) 1 d PD A 2
H28D H 0.3828 0.4832 0.5450 0.032 Uiso 0.1152(10) 1 calc PR A 2
H28E H 0.3521 0.6374 0.5780 0.032 Uiso 0.1152(10) 1 calc PR A 2
H28F H 0.4266 0.6721 0.5741 0.032 Uiso 0.1152(10) 1 calc PR A 2

loop_
_atom_site_aniso_label
_atom_site_aniso_U_11
_atom_site_aniso_U_22
_atom_site_aniso_U_33
_atom_site_aniso_U_23
_atom_site_aniso_U_13
_atom_site_aniso_U_12
Au1 0.0171(3) 0.0144(3) 0.0159(3) -0.0013(2) 0.0066(2) 0.0023(2)
P1 0.0171(3) 0.0144(3) 0.0159(3) -0.0013(2) 0.0066(2) 0.0023(2)
Cl1 0.0171(3) 0.0144(3) 0.0159(3) -0.0013(2) 0.0066(2) 0.0023(2)
O1 0.0171(3) 0.0144(3) 0.0159(3) -0.0013(2) 0.0066(2) 0.0023(2)
C1 0.026(3) 0.018(3) 0.022(3) -0.001(2) 0.013(2) 0.000(2)
C2 0.026(3) 0.018(3) 0.022(3) -0.001(2) 0.013(2) 0.000(2)
C3 0.026(3) 0.018(3) 0.022(3) -0.001(2) 0.013(2) 0.000(2)
C4 0.026(3) 0.018(3) 0.022(3) -0.001(2) 0.013(2) 0.000(2)
C5 0.026(3) 0.018(3) 0.022(3) -0.001(2) 0.013(2) 0.000(2)
C6 0.026(3) 0.018(3) 0.022(3) -0.001(2) 0.013(2) 0.000(2)
C7 0.026(3) 0.018(3) 0.022(3) -0.001(2) 0.013(2) 0.000(2)
C8 0.026(3) 0.018(3) 0.022(3) -0.001(2) 0.013(2) 0.000(2)
C9 0.026(3) 0.018(3) 0.022(3) -0.001(2) 0.013(2) 0.000(2)
C10 0.029(4) 0.016(3) 0.021(3) 0.002(3) 0.014(3) 0.002(3)
C11 0.029(4) 0.016(3) 0.021(3) 0.002(3) 0.014(3) 0.002(3)
C12 0.029(4) 0.016(3) 0.021(3) 0.002(3) 0.014(3) 0.002(3)
C13 0.029(4) 0.016(3) 0.021(3) 0.002(3) 0.014(3) 0.002(3)
C14 0.029(4) 0.016(3) 0.021(3) 0.002(3) 0.014(3) 0.002(3)
Au1' 0.0171(3) 0.0144(3) 0.0159(3) -0.0013(2) 0.0066(2) 0.0023(2)
P1' 0.0171(3) 0.0144(3) 0.0159(3) -0.0013(2) 0.0066(2) 0.0023(2)
Cl1' 0.0171(3) 0.0144(3) 0.0159(3) -0.0013(2) 0.0066(2) 0.0023(2)
O1' 0.0171(3) 0.0144(3) 0.0159(3) -0.0013(2) 0.0066(2) 0.0023(2)
C1' 0.026(3) 0.018(3) 0.022(3) -0.001(2) 0.013(2) 0.000(2)
C2' 0.026(3) 0.018(3) 0.022(3) -0.001(2) 0.013(2) 0.000(2)
C3' 0.026(3) 0.018(3) 0.022(3) -0.001(2) 0.013(2) 0.000(2)
C4' 0.026(3) 0.018(3) 0.022(3) -0.001(2) 0.013(2) 0.000(2)
C5' 0.026(3) 0.018(3) 0.022(3) -0.001(2) 0.013(2) 0.000(2)
C6' 0.026(3) 0.018(3) 0.022(3) -0.001(2) 0.013(2) 0.000(2)
C7' 0.026(3) 0.018(3) 0.022(3) -0.001(2) 0.013(2) 0.000(2)
C8' 0.026(3) 0.018(3) 0.022(3) -0.001(2) 0.013(2) 0.000(2)
C9' 0.026(3) 0.018(3) 0.022(3) -0.001(2) 0.013(2) 0.000(2)
C10' 0.029(4) 0.016(3) 0.021(3) 0.002(3) 0.014(3) 0.002(3)
C11' 0.029(4) 0.016(3) 0.021(3) 0.002(3) 0.014(3) 0.002(3)
C12' 0.029(4) 0.016(3) 0.021(3) 0.002(3) 0.014(3) 0.002(3)
C13' 0.029(4) 0.016(3) 0.021(3) 0.002(3) 0.014(3) 0.002(3)
C14' 0.029(4) 0.016(3) 0.021(3) 0.002(3) 0.014(3) 0.002(3)
Au2 0.0170(3) 0.0114(3) 0.0161(3) -0.0016(2) 0.0069(2) -0.0022(2)
P2 0.0170(3) 0.0114(3) 0.0161(3) -0.0016(2) 0.0069(2) -0.0022(2)
Cl2 0.0170(3) 0.0114(3) 0.0161(3) -0.0016(2) 0.0069(2) -0.0022(2)
O2 0.0170(3) 0.0114(3) 0.0161(3) -0.0016(2) 0.0069(2) -0.0022(2)
C15 0.020(3) 0.016(3) 0.021(3) -0.004(2) 0.008(3) -0.002(2)
C16 0.020(3) 0.016(3) 0.021(3) -0.004(2) 0.008(3) -0.002(2)
C17 0.020(3) 0.016(3) 0.021(3) -0.004(2) 0.008(3) -0.002(2)
C18 0.020(3) 0.016(3) 0.021(3) -0.004(2) 0.008(3) -0.002(2)
C19 0.020(3) 0.016(3) 0.021(3) -0.004(2) 0.008(3) -0.002(2)
C20 0.020(3) 0.016(3) 0.021(3) -0.004(2) 0.008(3) -0.002(2)
C21 0.020(3) 0.016(3) 0.021(3) -0.004(2) 0.008(3) -0.002(2)
C22 0.023(3) 0.017(3) 0.023(3) -0.004(2) 0.009(3) -0.003(2)
C23 0.023(3) 0.017(3) 0.023(3) -0.004(2) 0.009(3) -0.003(2)
C24 0.023(3) 0.017(3) 0.023(3) -0.004(2) 0.009(3) -0.003(2)
C25 0.023(3) 0.017(3) 0.023(3) -0.004(2) 0.009(3) -0.003(2)
C26 0.023(3) 0.017(3) 0.023(3) -0.004(2) 0.009(3) -0.003(2)
C27 0.023(3) 0.017(3) 0.023(3) -0.004(2) 0.009(3) -0.003(2)
C28 0.023(3) 0.017(3) 0.023(3) -0.004(2) 0.009(3) -0.003(2)
Au2' 0.0170(3) 0.0114(3) 0.0161(3) -0.0016(2) 0.0069(2) -0.0022(2)
P2' 0.0170(3) 0.0114(3) 0.0161(3) -0.0016(2) 0.0069(2) -0.0022(2)
Cl2' 0.0170(3) 0.0114(3) 0.0161(3) -0.0016(2) 0.0069(2) -0.0022(2)
O2' 0.0170(3) 0.0114(3) 0.0161(3) -0.0016(2) 0.0069(2) -0.0022(2)
C15' 0.020(3) 0.016(3) 0.021(3) -0.004(2) 0.008(3) -0.002(2)
C16' 0.020(3) 0.016(3) 0.021(3) -0.004(2) 0.008(3) -0.002(2)
C17' 0.020(3) 0.016(3) 0.021(3) -0.004(2) 0.008(3) -0.002(2)
C18' 0.020(3) 0.016(3) 0.021(3) -0.004(2) 0.008(3) -0.002(2)
C19' 0.020(3) 0.016(3) 0.021(3) -0.004(2) 0.008(3) -0.002(2)
C20' 0.020(3) 0.016(3) 0.021(3) -0.004(2) 0.008(3) -0.002(2)
C21' 0.020(3) 0.016(3) 0.021(3) -0.004(2) 0.008(3) -0.002(2)
C22' 0.023(3) 0.017(3) 0.023(3) -0.004(2) 0.009(3) -0.003(2)
C23' 0.023(3) 0.017(3) 0.023(3) -0.004(2) 0.009(3) -0.003(2)
C24' 0.023(3) 0.017(3) 0.023(3) -0.004(2) 0.009(3) -0.003(2)
C25' 0.023(3) 0.017(3) 0.023(3) -0.004(2) 0.009(3) -0.003(2)
C26' 0.023(3) 0.017(3) 0.023(3) -0.004(2) 0.009(3) -0.003(2)
C27' 0.023(3) 0.017(3) 0.023(3) -0.004(2) 0.009(3) -0.003(2)
C28' 0.023(3) 0.017(3) 0.023(3) -0.004(2) 0.009(3) -0.003(2)

loop_
_atom_type_symbol
_atom_type_description
_atom_type_scat_dispersion_real
_atom_type_scat_dispersion_imag
_atom_type_scat_source
C C 0.0033 0.0016 'International Tables Vol C Tables 4.2.6.8 and 6.1.1.4'
H H 0.0000 0.0000 'International Tables Vol C Tables 4.2.6.8 and 6.1.1.4'
O O 0.0106 0.0060 'International Tables Vol C Tables 4.2.6.8 and 6.1.1.4'
P P 0.1023 0.0942 'International Tables Vol C Tables 4.2.6.8 and 6.1.1.4'
Cl Cl 0.1484 0.1585 'International Tables Vol C Tables 4.2.6.8 and 6.1.1.4'
Au Au -2.0133 8.8022 'International Tables Vol C Tables 4.2.6.8 and 6.1.1.4'

loop_
_geom_angle_atom_site_label_1
_geom_angle_atom_site_label_2
_geom_angle_atom_site_label_3
_geom_angle
P1 Au1 Cl1 177.03(14)
P1 Au1 Au2 98.56(11)
Cl1 Au1 Au2 83.28(10)
O1 P1 C1 103.0(7)
O1 P1 C11 102.5(7)
C1 P1 C11 108.0(8)
O1 P1 Au1 112.7(4)
C1 P1 Au1 113.8(6)
C11 P1 Au1 115.6(6)
C2 C1 C10 118.2(15)
C2 C1 P1 116.5(13)
C10 C1 P1 125.3(13)
C1 C2 C3 120.7(16)
C4 C3 C2 122.3(17)
C3 C4 C5 118.6(16)
C6 C5 C10 121.4(16)
C6 C5 C4 120.1(16)
C10 C5 C4 118.4(16)
C7 C6 C5 120.9(17)
C6 C7 C8 122.9(17)
C9 C8 C7 116.8(16)
C8 C9 C10 121.8(16)
C5 C10 C1 121.6(16)
C5 C10 C9 116.2(15)
C1 C10 C9 122.2(15)
C13 C11 C12 111.2(14)
C13 C11 C14 110.6(14)
C12 C11 C14 108.6(13)
C13 C11 P1 112.3(12)
C12 C11 P1 107.7(12)
C14 C11 P1 106.2(11)
P1' Au1' Cl1' 172.2(10)
P1' Au1' Au2' 99.7(7)
Cl1' Au1' Au2' 79.6(8)
O1' P1' C11' 105.0(19)
O1' P1' C1' 102.7(19)
C11' P1' C1' 105.0(18)
O1' P1' Au1' 115.8(19)
C11' P1' Au1' 118.9(15)
C1' P1' Au1' 107.9(15)
C2' C1' C10' 114(3)
C2' C1' P1' 112(3)
C10' C1' P1' 120(3)
C1' C2' C3' 119(3)
C4' C3' C2' 120(4)
C3' C4' C5' 115(3)
C6' C5' C10' 121(3)
C6' C5' C4' 120(3)
C10' C5' C4' 117(3)
C7' C6' C5' 119(3)
C6' C7' C8' 122(4)
C9' C8' C7' 115(3)
C8' C9' C10' 120(3)
C5' C10' C9' 117(3)
C5' C10' C1' 121(3)
C9' C10' C1' 118(3)
C13' C11' C12' 111(3)
C13' C11' C14' 112(3)
C12' C11' C14' 108(3)
C13' C11' P1' 113(3)
C12' C11' P1' 109(2)
C14' C11' P1' 105(2)
P2 Au2 Cl2 178.42(15)
P2 Au2 Au1 98.26(11)
Cl2 Au2 Au1 83.31(10)
O2 P2 C15 102.4(7)
O2 P2 C25 101.7(7)
C15 P2 C25 108.0(8)
O2 P2 Au2 111.5(4)
C15 P2 Au2 115.5(5)
C25 P2 Au2 116.0(5)
C16 C15 C24 115.6(15)
C16 C15 P2 118.9(13)
C24 C15 P2 125.5(12)
C15 C16 C17 123.6(16)
C18 C17 C16 122.9(16)
C17 C18 C19 116.7(16)
C20 C19 C24 122.6(17)
C20 C19 C18 118.7(15)
C24 C19 C18 118.7(16)
C19 C20 C21 119.0(16)
C20 C21 C22 123.0(16)
C23 C22 C21 118.9(17)
C22 C23 C24 121.0(16)
C19 C24 C15 122.3(16)
C19 C24 C23 115.5(16)
C15 C24 C23 122.2(15)
C26 C25 C27 111.7(14)
C26 C25 C28 109.0(14)
C27 C25 C28 109.8(14)
C26 C25 P2 108.2(11)
C27 C25 P2 110.9(12)
C28 C25 P2 107.1(11)
P2' Au2' Cl2' 167.9(10)
P2' Au2' Au1' 95.5(6)
Cl2' Au2' Au1' 84.2(8)
O2' P2' C15' 110(2)
O2' P2' C25' 100.6(19)
C15' P2' C25' 103.1(18)
O2' P2' Au2' 114.8(18)
C15' P2' Au2' 113.7(17)
C25' P2' Au2' 113.4(15)
C16' C15' C24' 112(3)
C16' C15' P2' 115(3)
C24' C15' P2' 129(3)
C15' C16' C17' 121(3)
C18' C17' C16' 119(3)
C17' C18' C19' 113(3)
C20' C19' C24' 121(3)
C20' C19' C18' 119(3)
C24' C19' C18' 119(3)
C19' C20' C21' 119(3)
C20' C21' C22' 122(3)
C23' C22' C21' 118(3)
C22' C23' C24' 120(3)
C15' C24' C19' 120(3)
C15' C24' C23' 120(3)
C19' C24' C23' 114(3)
C26' C25' C27' 112(3)
C26' C25' C28' 110(3)
C27' C25' C28' 110(3)
C26' C25' P2' 107(2)
C27' C25' P2' 110(3)
C28' C25' P2' 107(2)

loop_
_geom_bond_atom_site_label_1
_geom_bond_atom_site_label_2
_geom_bond_distance
Au1 P1 2.225(4)
Au1 Cl1 2.339(4)
Au1 Au2 3.3239(9)
P1 O1 1.610(11)
P1 C1 1.812(17)
P1 C11 1.851(17)
C1 C2 1.37(2)
C1 C10 1.42(2)
C2 C3 1.43(2)
C3 C4 1.36(2)
C4 C5 1.45(2)
C5 C6 1.37(2)
C5 C10 1.42(2)
C6 C7 1.32(3)
C7 C8 1.41(2)
C8 C9 1.40(2)
C9 C10 1.43(2)
C11 C13 1.47(2)
C11 C12 1.55(2)
C11 C14 1.56(2)
Au1' P1' 2.212(15)
Au1' Cl1' 2.354(17)
Au1' Au2' 3.356(6)
P1' O1' 1.60(2)
P1' C11' 1.84(2)
P1' C1' 1.84(2)
C1' C2' 1.39(3)
C1' C10' 1.43(3)
C2' C3' 1.43(3)
C3' C4' 1.37(3)
C4' C5' 1.46(3)
C5' C6' 1.37(3)
C5' C10' 1.42(3)
C6' C7' 1.33(3)
C7' C8' 1.41(3)
C8' C9' 1.40(3)
C9' C10' 1.43(3)
C11' C13' 1.47(3)
C11' C12' 1.55(3)
C11' C14' 1.56(3)
Au2 P2 2.221(4)
Au2 Cl2 2.311(4)
P2 O2 1.621(11)
P2 C15 1.790(17)
P2 C25 1.839(16)
C15 C16 1.37(2)
C15 C24 1.42(2)
C16 C17 1.42(2)
C17 C18 1.33(2)
C18 C19 1.50(2)
C19 C20 1.37(2)
C19 C24 1.42(2)
C20 C21 1.37(2)
C21 C22 1.40(2)
C22 C23 1.35(2)
C23 C24 1.49(2)
C25 C26 1.51(2)
C25 C27 1.53(2)
C25 C28 1.56(2)
Au2' P2' 2.211(15)
Au2' Cl2' 2.322(16)
P2' O2' 1.60(2)
P2' C15' 1.79(2)
P2' C25' 1.86(2)
C15' C16' 1.39(3)
C15' C24' 1.42(3)
C16' C17' 1.43(3)
C17' C18' 1.34(3)
C18' C19' 1.50(3)
C19' C20' 1.36(3)
C19' C24' 1.43(3)
C20' C21' 1.37(3)
C21' C22' 1.41(3)
C22' C23' 1.35(3)
C23' C24' 1.50(3)
C25' C26' 1.51(3)
C25' C27' 1.53(3)
C25' C28' 1.56(3)

loop_
_geom_torsion_atom_site_label_1
_geom_torsion_atom_site_label_2
_geom_torsion_atom_site_label_3
_geom_torsion_atom_site_label_4
_geom_torsion
Cl1 Au1 P1 O1 -120(3)
Au2 Au1 P1 O1 8.9(5)
Cl1 Au1 P1 C1 -3(3)
Au2 Au1 P1 C1 125.7(6)
Cl1 Au1 P1 C11 123(3)
Au2 Au1 P1 C11 -108.5(6)
O1 P1 C1 C2 -16.0(15)
C11 P1 C1 C2 91.9(15)
Au1 P1 C1 C2 -138.3(12)
O1 P1 C1 C10 166.7(15)
C11 P1 C1 C10 -85.3(17)
Au1 P1 C1 C10 44.4(18)
C10 C1 C2 C3 -3(3)
P1 C1 C2 C3 179.7(13)
C1 C2 C3 C4 2(3)
C2 C3 C4 C5 -2(3)
C3 C4 C5 C6 179.4(18)
C3 C4 C5 C10 3(3)
C10 C5 C6 C7 -1(3)
C4 C5 C6 C7 -177.8(17)
C5 C6 C7 C8 3(3)
C6 C7 C8 C9 -3(3)
C7 C8 C9 C10 1(3)
C6 C5 C10 C1 179.6(18)
C4 C5 C10 C1 -4(3)
C6 C5 C10 C9 0(3)
C4 C5 C10 C9 176.3(17)
C2 C1 C10 C5 4(3)
P1 C1 C10 C5 -178.8(14)
C2 C1 C10 C9 -176.4(17)
P1 C1 C10 C9 1(3)
C8 C9 C10 C5 0(3)
C8 C9 C10 C1 -179.6(17)
O1 P1 C11 C13 171.4(12)
C1 P1 C11 C13 63.1(14)
Au1 P1 C11 C13 -65.6(13)
O1 P1 C11 C12 48.6(12)
C1 P1 C11 C12 -59.7(12)
Au1 P1 C11 C12 171.6(9)
O1 P1 C11 C14 -67.6(12)
C1 P1 C11 C14 -175.9(11)
Au1 P1 C11 C14 55.4(12)
Cl1' Au1' P1' O1' 34(8)
Au2' Au1' P1' O1' -50(2)
Cl1' Au1' P1' C11' 161(7)
Au2' Au1' P1' C11' 76.3(19)
Cl1' Au1' P1' C1' -80(8)
Au2' Au1' P1' C1' -164.4(16)
O1' P1' C1' C2' -166(4)
C11' P1' C1' C2' 84(4)
Au1' P1' C1' C2' -43(4)
O1' P1' C1' C10' -29(5)
C11' P1' C1' C10' -139(5)
Au1' P1' C1' C10' 94(5)
C10' C1' C2' C3' -12(9)
P1' C1' C2' C3' 128(6)
C1' C2' C3' C4' 37(11)
C2' C3' C4' C5' -26(14)
C3' C4' C5' C6' -173(12)
C3' C4' C5' C10' -6(14)
C10' C5' C6' C7' -2(17)
C4' C5' C6' C7' 165(12)
C5' C6' C7' C8' 20(16)
C6' C7' C8' C9' -31(14)
C7' C8' C9' C10' 23(13)
C6' C5' C10' C9' -5(15)
C4' C5' C10' C9' -171(10)
C6' C5' C10' C1' -163(10)
C4' C5' C10' C1' 31(14)
C8' C9' C10' C5' -7(14)
C8' C9' C10' C1' 152(10)
C2' C1' C10' C5' -21(10)
P1' C1' C10' C5' -157(7)
C2' C1' C10' C9' -179(8)
P1' C1' C10' C9' 45(9)
O1' P1' C11' C13' -47(4)
C1' P1' C11' C13' 61(4)
Au1' P1' C11' C13' -178(4)
O1' P1' C11' C12' -169(4)
C1' P1' C11' C12' -62(4)
Au1' P1' C11' C12' 59(4)
O1' P1' C11' C14' 76(4)
C1' P1' C11' C14' -176(4)
Au1' P1' C11' C14' -56(4)
P1 Au1 Au2 P2 127.20(15)
Cl1 Au1 Au2 P2 -55.14(14)
P1 Au1 Au2 Cl2 -52.94(14)
Cl1 Au1 Au2 Cl2 124.72(14)
Cl2 Au2 P2 O2 -160(5)
Au1 Au2 P2 O2 14.7(5)
Cl2 Au2 P2 C15 -44(5)
Au1 Au2 P2 C15 131.0(6)
Cl2 Au2 P2 C25 84(5)
Au1 Au2 P2 C25 -101.1(6)
O2 P2 C15 C16 -15.3(14)
C25 P2 C15 C16 91.5(14)
Au2 P2 C15 C16 -136.7(12)
O2 P2 C15 C24 166.9(14)
C25 P2 C15 C24 -86.3(16)
Au2 P2 C15 C24 45.5(16)
C24 C15 C16 C17 -4(2)
P2 C15 C16 C17 178.1(12)
C15 C16 C17 C18 4(3)
C16 C17 C18 C19 0(2)
C17 C18 C19 C20 179.2(16)
C17 C18 C19 C24 -2(2)
C24 C19 C20 C21 1(3)
C18 C19 C20 C21 179.1(15)
C19 C20 C21 C22 -1(3)
C20 C21 C22 C23 2(3)
C21 C22 C23 C24 -2(2)
C20 C19 C24 C15 -179.6(16)
C18 C19 C24 C15 2(2)
C20 C19 C24 C23 -1(2)
C18 C19 C24 C23 -179.5(14)
C16 C15 C24 C19 1(2)
P2 C15 C24 C19 178.8(13)
C16 C15 C24 C23 -177.3(15)
P2 C15 C24 C23 1(2)
C22 C23 C24 C19 2(2)
C22 C23 C24 C15 -179.7(16)
O2 P2 C25 C26 52.4(12)
C15 P2 C25 C26 -54.9(13)
Au2 P2 C25 C26 173.6(9)
O2 P2 C25 C27 175.2(11)
C15 P2 C25 C27 67.9(13)
Au2 P2 C25 C27 -63.6(12)
O2 P2 C25 C28 -65.0(12)
C15 P2 C25 C28 -172.2(11)
Au2 P2 C25 C28 56.3(12)
P1' Au1' Au2' P2' -125.4(9)
Cl1' Au1' Au2' P2' 62.4(10)
P1' Au1' Au2' Cl2' 42.4(10)
Cl1' Au1' Au2' Cl2' -129.7(11)
Cl2' Au2' P2' O2' -107(5)
Au1' Au2' P2' O2' -19(2)
Cl2' Au2' P2' C15' 126(5)
Au1' Au2' P2' C15' -146.7(16)
Cl2' Au2' P2' C25' 8(5)
Au1' Au2' P2' C25' 95.9(18)
O2' P2' C15' C16' 164(4)
C25' P2' C15' C16' 58(5)
Au2' P2' C15' C16' -66(5)
O2' P2' C15' C24' -44(5)
C25' P2' C15' C24' -151(5)
Au2' P2' C15' C24' 86(5)
C24' C15' C16' C17' -30(8)
P2' C15' C16' C17' 126(6)
C15' C16' C17' C18' 45(11)
C16' C17' C18' C19' -18(13)
C17' C18' C19' C20' 168(10)
C17' C18' C19' C24' -17(13)
C24' C19' C20' C21' -16(15)
C18' C19' C20' C21' 159(10)
C19' C20' C21' C22' 17(17)
C20' C21' C22' C23' 2(17)
C21' C22' C23' C24' -21(15)
C16' C15' C24' C19' -6(9)
P2' C15' C24' C19' -159(6)
C16' C15' C24' C23' -158(8)
P2' C15' C24' C23' 50(9)
C20' C19' C24' C15' -155(9)
C18' C19' C24' C15' 30(12)
C20' C19' C24' C23' -1(13)
C18' C19' C24' C23' -176(9)
C22' C23' C24' C15' 174(9)
C22' C23' C24' C19' 21(13)
O2' P2' C25' C26' 170(4)
C15' P2' C25' C26' -76(4)
Au2' P2' C25' C26' 47(4)
O2' P2' C25' C27' -67(4)
C15' P2' C25' C27' 46(4)
Au2' P2' C25' C27' 170(4)
O2' P2' C25' C28' 53(4)
C15' P2' C25' C28' 166(4)
Au2' P2' C25' C28' -70(4)
